data_1548333
loop_
_publ_author_name
'Zhichang Liu'
'Marco Frasconi'
'Juying Lei'
'Zachary J. Brown'
'Zhixue Zhu'
'Dennis Cao'
'Julien Iehl'
'Guoliang Liu'
'Albert C. Fahrenbach'
'Youssry Y. Botros'
'Omar K. Farha'
'Joseph T. Hupp'
'Chad A. Mirkin'
'J. Fraser Stoddart'

_publ_section_title
;
 Selective isolation of gold facilitated by second-sphere coordination
 with alpha-cyclodextrin
;
_journal_name_full 'Nature Communications'
_journal_page_first 1855
_journal_paper_doi 10.1038/ncomms2891
_journal_volume 4
_journal_year 2013
_chemical_formula_moiety '3(C48 H80 O40), Au Br4, 4(O) '
_chemical_formula_sum 'C144 H240 Au Br4 O124'
_chemical_formula_weight 4471.97
_space_group_IT_number 90
_symmetry_cell_setting tetragonal
_symmetry_space_group_name_Hall 'P 4ab 2ab'
_symmetry_space_group_name_H-M 'P 4 21 2'
_atom_sites_solution_hydrogens geom
_atom_sites_solution_primary direct
_atom_sites_solution_secondary difmap
_cell_angle_alpha 90.00
_cell_angle_beta 90.00
_cell_angle_gamma 90.00
_cell_formula_units_Z 2
_cell_length_a 23.6711(11)
_cell_length_b 23.6711
_cell_length_c 22.7697(14)
_cell_measurement_reflns_used 9904
_cell_measurement_temperature 100(2)
_cell_measurement_theta_max 29.39
_cell_measurement_theta_min 2.16
_cell_volume 12758.3(10)
_computing_cell_refinement 'Bruker SAINT'
_computing_data_collection 'Bruker APEX2'
_computing_data_reduction 'Bruker SAINT'
_computing_molecular_graphics 'Bruker SHELXTL'
_computing_publication_material 'Bruker SHELXTL'
_computing_structure_refinement 'SHELXL-97 (Sheldrick, 2008)'
_computing_structure_solution 'SHELXS-97 (Sheldrick, 2008)'
_diffrn_ambient_temperature 100(2)
_diffrn_measured_fraction_theta_full 0.994
_diffrn_measured_fraction_theta_max 0.994
_diffrn_measurement_device_type 'Bruker APEX-II CCD'
_diffrn_measurement_method '\f and \w scans'
_diffrn_radiation_monochromator graphite
_diffrn_radiation_source 'fine-focus sealed tube'
_diffrn_radiation_type MoK\a
_diffrn_radiation_wavelength 0.71073
_diffrn_reflns_av_R_equivalents 0.0000
_diffrn_reflns_av_sigmaI/netI 0.1697
_diffrn_reflns_limit_h_max 23
_diffrn_reflns_limit_h_min -23
_diffrn_reflns_limit_k_max 33
_diffrn_reflns_limit_k_min 0
_diffrn_reflns_limit_l_max 31
_diffrn_reflns_limit_l_min 0
_diffrn_reflns_number 18759
_diffrn_reflns_theta_full 30.13
_diffrn_reflns_theta_max 30.13
_diffrn_reflns_theta_min 0.89
_diffrn_standards_number 0
_exptl_absorpt_coefficient_mu 1.291
_exptl_absorpt_correction_T_max 0.7460
_exptl_absorpt_correction_T_min 0.6588
_exptl_absorpt_correction_type multi-scan
_exptl_absorpt_process_details 'SADABS, Bruker'
_exptl_crystal_colour orange
_exptl_crystal_density_diffrn 1.164
_exptl_crystal_density_meas 0
_exptl_crystal_density_method 'not measured'
_exptl_crystal_description plate
_exptl_crystal_F_000 4630
_exptl_crystal_size_max 0.28
_exptl_crystal_size_mid 0.08
_exptl_crystal_size_min 0.08
_platon_squeeze_details
; 
 Diffuse, disordered solvent molecules could not be adequately modeled.  The 
 bypass procedure in Platon (Spek, 1990) was used to remove the electronic 
 contribution from these solvents. The total potential solvent accessible void 
 volume was 4743.6 Ang^3^ and the electron count / cell = 1895. As the exact 
 solvent content is not known, the reported formula reflects only the atoms 
 used in the refinement. 
  
;
_refine_diff_density_max 0.904
_refine_diff_density_min -2.416
_refine_diff_density_rms 0.105
_refine_ls_abs_structure_details 'Flack H D (1983), Acta Cryst. A39, 876-881'
_refine_ls_abs_structure_Flack 0.057(8)
_refine_ls_extinction_method none
_refine_ls_goodness_of_fit_ref 0.832
_refine_ls_hydrogen_treatment constr
_refine_ls_matrix_type full
_refine_ls_number_parameters 643
_refine_ls_number_reflns 18759
_refine_ls_number_restraints 0
_refine_ls_restrained_S_all 0.832
_refine_ls_R_factor_all 0.1909
_refine_ls_R_factor_gt 0.0822
_refine_ls_shift/su_max 0.000
_refine_ls_shift/su_mean 0.000
_refine_ls_structure_factor_coef Fsqd
_refine_ls_weighting_details 'calc w=1/[\s^2^(Fo^2^)+(0.1425P)^2^+0.0000P] where P=(Fo^2^+2Fc^2^)/3'
_refine_ls_weighting_scheme calc
_refine_ls_wR_factor_gt 0.2141
_refine_ls_wR_factor_ref 0.2461
_reflns_number_gt 6594
_reflns_number_total 18759
_reflns_threshold_expression >2sigma(I)
_cod_data_source_file ncomms2891-s6.cif
_cod_data_source_block n1378
_cod_depositor_comments
;
The following automatic conversions were performed:

'_symmetry_cell_setting' value 'Tetragonal' changed to 'tetragonal'
according to the built-in table from CIF Core dictionary named
'cif_core.dic' version 2.4.1 from 2010-06-29.

Automatic conversion script
Id: cif_fix_values 5376 2017-05-30 11:51:03Z andrius 
;
_cod_original_sg_symbol_H-M P42(1)2
_cod_database_code 1548333

loop_
_symmetry_equiv_pos_as_xyz
'x, y, z'
'-x, -y, z'
'-y+1/2, x+1/2, z'
'y+1/2, -x+1/2, z'
'-x+1/2, y+1/2, -z'
'x+1/2, -y+1/2, -z'
'y, x, -z'
'-y, -x, -z'

loop_
_atom_site_label
_atom_site_type_symbol
_atom_site_fract_x
_atom_site_fract_y
_atom_site_fract_z
_atom_site_U_iso_or_equiv
_atom_site_adp_type
_atom_site_occupancy
_atom_site_symmetry_multiplicity
_atom_site_calc_flag
_atom_site_refinement_flags
_atom_site_disorder_assembly
_atom_site_disorder_group
Au1 Au 0.5000 0.0000 0.07867(5) 0.1156(4) Uani 1 4 d S . .
Br1 Br 0.57496(11) 0.06478(11) 0.0773(3) 0.321(4) Uani 0.50 1 d P . .
Br2 Br 0.50485(18) 0.09976(14) 0.0690(4) 0.380(5) Uani 0.50 1 d P . .
O1 O 0.27937(17) 0.88741(16) 0.56035(16) 0.0406(9) Uani 1 1 d . . .
O2 O 0.28959(16) 0.81223(16) 0.49548(14) 0.0408(10) Uani 1 1 d . . .
O3 O 0.24982(18) 0.82007(17) 0.65224(15) 0.0436(10) Uani 1 1 d . . .
H3 H 0.2176 0.8325 0.6437 0.065 Uiso 1 1 calc R . .
O4 O 0.34827(16) 0.74986(17) 0.65544(16) 0.0415(10) Uani 1 1 d . . .
H4 H 0.3812 0.7369 0.6526 0.062 Uiso 1 1 calc R . .
O5 O 0.3579(2) 0.7322(2) 0.4326(3) 0.0856(16) Uani 1 1 d . . .
H5 H 0.3226 0.7295 0.4311 0.128 Uiso 1 1 calc R . .
O6 O 0.42357(17) 0.7647(2) 0.56118(17) 0.0516(11) Uani 1 1 d . . .
O7 O 0.48421(19) 0.7171(2) 0.49656(16) 0.0581(13) Uani 1 1 d . . .
O8 O 0.45115(19) 0.6954(2) 0.65252(18) 0.0581(13) Uani 1 1 d . . .
H8 H 0.4427 0.6620 0.6612 0.087 Uiso 1 1 calc R . .
O9 O 0.56914(18) 0.7144(2) 0.65643(17) 0.0597(13) Uani 1 1 d . . .
H9 H 0.6002 0.7034 0.6426 0.090 Uiso 1 1 calc R . .
O10 O 0.5906(3) 0.7093(3) 0.4337(3) 0.106(2) Uani 1 1 d . . .
H10 H 0.6238 0.7173 0.4237 0.159 Uiso 1 1 calc R . .
O11 O 0.68037(15) 0.83079(15) 0.23368(15) 0.0370(9) Uani 1 1 d . . .
O12 O 0.57820(16) 0.73257(17) 0.16378(15) 0.0381(9) Uani 1 1 d . . .
O13 O 0.66186(18) 0.75066(18) 0.32387(16) 0.0462(10) Uani 1 1 d . . .
H13 H 0.6918 0.7684 0.3167 0.069 Uiso 1 1 calc R . .
O14 O 0.55996(18) 0.68626(17) 0.31615(17) 0.0443(10) Uani 1 1 d . . .
H14 H 0.5742 0.6564 0.3294 0.066 Uiso 1 1 calc R . .
O15 O 0.67020(16) 0.75752(16) 0.09243(15) 0.0402(9) Uani 1 1 d . . .
H15 H 0.6995 0.7578 0.1133 0.060 Uiso 1 1 calc R . .
O16 O 0.50804(17) 0.75050(14) 0.23180(15) 0.0394(9) Uani 1 1 d . . .
O17 O 0.36691(16) 0.75655(16) 0.16569(15) 0.0375(9) Uani 1 1 d . . .
O18 O 0.4405(2) 0.7046(2) 0.32096(18) 0.0568(12) Uani 1 1 d . . .
H18 H 0.4759 0.7046 0.3201 0.085 Uiso 1 1 calc R . .
O19 O 0.32439(17) 0.73808(19) 0.31897(17) 0.0478(11) Uani 1 1 d . . .
H19 H 0.3023 0.7654 0.3134 0.072 Uiso 1 1 calc R . .
O20 O 0.4473(2) 0.7124(2) 0.0915(2) 0.0640(13) Uani 1 1 d . . .
H20 H 0.4674 0.7100 0.0613 0.096 Uiso 1 1 calc R . .
O21 O 0.46539(16) 0.75371(15) 0.85666(14) 0.0361(9) Uani 1 1 d . . .
O22 O 0.60498(15) 0.74250(17) 0.92458(16) 0.0393(9) Uani 1 1 d . . .
O23 O 0.52563(17) 0.70287(17) 0.76869(16) 0.0432(10) Uani 1 1 d . . .
H23A H 0.5006 0.7229 0.7529 0.065 Uiso 1 1 calc R . .
O24 O 0.64852(16) 0.71874(16) 0.77237(16) 0.0407(9) Uani 1 1 d . . .
H24 H 0.6642 0.7505 0.7719 0.061 Uiso 1 1 calc R . .
O25 O 0.51708(16) 0.70538(18) 0.99666(17) 0.0459(10) Uani 1 1 d . . .
H25 H 0.5493 0.6944 1.0072 0.069 Uiso 1 1 calc R . .
O26 O 0.64710(15) 0.80333(15) 0.85771(15) 0.0351(9) Uani 1 1 d . . .
O27 O 0.39273(16) 0.74321(17) 0.92432(16) 0.0434(10) Uani 1 1 d . . .
O28 O 0.72165(16) 0.81233(16) 0.76711(16) 0.0385(9) Uani 1 1 d . . .
H28 H 0.6920 0.7930 0.7697 0.058 Uiso 1 1 calc R . .
O29 O 0.40489(17) 0.69762(17) 0.77049(16) 0.0444(10) Uani 1 1 d . . .
H29 H 0.4267 0.7220 0.7561 0.067 Uiso 1 1 calc R . .
O30 O 0.71878(18) 0.80404(18) 0.99304(18) 0.0528(12) Uani 1 1 d . . .
H30 H 0.7049 0.7728 0.9833 0.079 Uiso 1 1 calc R . .
O31 O 0.61206(17) 0.66690(17) 0.04572(16) 0.0463(10) Uani 1 1 d . . .
C1 C 0.2615(3) 0.8331(3) 0.5468(2) 0.0440(15) Uani 1 1 d . . .
H1 H 0.2197 0.8330 0.5403 0.053 Uiso 1 1 calc R . .
C2 C 0.2760(2) 0.7959(3) 0.5999(2) 0.0423(14) Uani 1 1 d . . .
H2 H 0.2594 0.7576 0.5932 0.051 Uiso 1 1 calc R . .
C3 C 0.3379(2) 0.7894(2) 0.6075(2) 0.0377(13) Uani 1 1 d . . .
H3A H 0.3548 0.8269 0.6177 0.045 Uiso 1 1 calc R . .
C4 C 0.3639(3) 0.7683(3) 0.5514(2) 0.0425(15) Uani 1 1 d . . .
H4A H 0.3485 0.7300 0.5418 0.051 Uiso 1 1 calc R . .
C5 C 0.3503(3) 0.8091(3) 0.5022(2) 0.0503(17) Uani 1 1 d . . .
H5A H 0.3659 0.8473 0.5116 0.060 Uiso 1 1 calc R . .
C6 C 0.3731(3) 0.7888(3) 0.4441(3) 0.0517(16) Uani 1 1 d . . .
H6A H 0.3583 0.8132 0.4123 0.062 Uiso 1 1 calc R . .
H6B H 0.4148 0.7921 0.4442 0.062 Uiso 1 1 calc R . .
C7 C 0.4499(3) 0.7126(3) 0.5482(3) 0.0506(17) Uani 1 1 d . . .
H7 H 0.4202 0.6832 0.5418 0.061 Uiso 1 1 calc R . .
C8 C 0.4859(3) 0.6957(3) 0.5995(2) 0.0582(19) Uani 1 1 d . . .
H8A H 0.5015 0.6570 0.5926 0.070 Uiso 1 1 calc R . .
C9 C 0.5348(3) 0.7375(4) 0.6097(3) 0.0571(19) Uani 1 1 d . . .
H9A H 0.5198 0.7755 0.6209 0.069 Uiso 1 1 calc R . .
C10 C 0.5684(3) 0.7412(3) 0.5513(3) 0.0579(19) Uani 1 1 d . . .
H10A H 0.5850 0.7033 0.5428 0.069 Uiso 1 1 calc R . .
C11 C 0.5304(3) 0.7566(3) 0.5021(2) 0.0497(16) Uani 1 1 d . . .
H11 H 0.5144 0.7949 0.5101 0.060 Uiso 1 1 calc R . .
C12 C 0.5605(3) 0.7583(4) 0.4429(3) 0.071(2) Uani 1 1 d . . .
H12A H 0.5323 0.7630 0.4111 0.085 Uiso 1 1 calc R . .
H12B H 0.5865 0.7910 0.4417 0.085 Uiso 1 1 calc R . .
C13 C 0.6505(2) 0.7765(2) 0.2213(2) 0.0345(13) Uani 1 1 d . . .
H13A H 0.6782 0.7471 0.2085 0.041 Uiso 1 1 calc R . .
C14 C 0.6224(3) 0.7588(3) 0.2762(2) 0.0442(15) Uani 1 1 d . . .
H14A H 0.5945 0.7885 0.2878 0.053 Uiso 1 1 calc R . .
C15 C 0.5913(2) 0.7044(2) 0.2653(2) 0.0385(13) Uani 1 1 d . . .
H15A H 0.6193 0.6744 0.2549 0.046 Uiso 1 1 calc R . .
C16 C 0.5496(3) 0.7114(3) 0.2139(2) 0.0398(14) Uani 1 1 d . . .
H16 H 0.5316 0.6743 0.2045 0.048 Uiso 1 1 calc R . .
C17 C 0.6073(2) 0.7874(2) 0.1726(2) 0.0359(13) Uani 1 1 d . . .
H17 H 0.5798 0.8173 0.1847 0.043 Uiso 1 1 calc R . .
C18 C 0.6319(2) 0.8004(2) 0.1126(2) 0.0367(13) Uani 1 1 d . . .
H18A H 0.6007 0.8044 0.0839 0.044 Uiso 1 1 calc R . .
H18B H 0.6522 0.8370 0.1144 0.044 Uiso 1 1 calc R . .
C19 C 0.4486(2) 0.7335(3) 0.2201(2) 0.0386(14) Uani 1 1 d . . .
H19A H 0.4467 0.6930 0.2078 0.046 Uiso 1 1 calc R . .
C20 C 0.4196(3) 0.7419(3) 0.2775(2) 0.0416(14) Uani 1 1 d . . .
H20A H 0.4239 0.7820 0.2907 0.050 Uiso 1 1 calc R . .
C21 C 0.3562(2) 0.7280(3) 0.2670(2) 0.0412(14) Uani 1 1 d . . .
H21 H 0.3528 0.6872 0.2563 0.049 Uiso 1 1 calc R . .
C22 C 0.3319(3) 0.7629(2) 0.2181(2) 0.0398(14) Uani 1 1 d . . .
H22 H 0.2926 0.7498 0.2093 0.048 Uiso 1 1 calc R . .
C23 C 0.4244(2) 0.7713(3) 0.1730(2) 0.0375(14) Uani 1 1 d . . .
H23 H 0.4266 0.8114 0.1866 0.045 Uiso 1 1 calc R . .
C24 C 0.4510(3) 0.7671(3) 0.1144(2) 0.0450(15) Uani 1 1 d . . .
H24A H 0.4323 0.7938 0.0872 0.054 Uiso 1 1 calc R . .
H24B H 0.4913 0.7781 0.1174 0.054 Uiso 1 1 calc R . .
C25 C 0.5203(2) 0.7310(3) 0.8689(2) 0.0383(14) Uani 1 1 d . . .
H25A H 0.5172 0.6908 0.8817 0.046 Uiso 1 1 calc R . .
C26 C 0.5544(2) 0.7349(3) 0.8121(2) 0.0383(14) Uani 1 1 d . . .
H26 H 0.5561 0.7753 0.7992 0.046 Uiso 1 1 calc R . .
C27 C 0.6127(2) 0.7144(3) 0.8238(3) 0.0415(15) Uani 1 1 d . . .
H27 H 0.6104 0.6736 0.8351 0.050 Uiso 1 1 calc R . .
C28 C 0.6392(2) 0.7469(2) 0.8755(2) 0.0366(13) Uani 1 1 d . . .
H28A H 0.6768 0.7299 0.8847 0.044 Uiso 1 1 calc R . .
C29 C 0.5491(2) 0.7658(3) 0.9158(2) 0.0391(13) Uani 1 1 d . . .
H29A H 0.5519 0.8061 0.9030 0.047 Uiso 1 1 calc R . .
C30 C 0.5206(3) 0.7622(3) 0.9758(2) 0.0413(15) Uani 1 1 d . . .
H30A H 0.5422 0.7852 1.0044 0.050 Uiso 1 1 calc R . .
H30B H 0.4821 0.7783 0.9731 0.050 Uiso 1 1 calc R . .
C31 C 0.7027(2) 0.8270(2) 0.8670(2) 0.0369(13) Uani 1 1 d . . .
H31 H 0.7297 0.7961 0.8776 0.044 Uiso 1 1 calc R . .
C32 C 0.7212(2) 0.8543(2) 0.8100(2) 0.0342(13) Uani 1 1 d . . .
H32 H 0.6949 0.8855 0.7988 0.041 Uiso 1 1 calc R . .
C33 C 0.3771(2) 0.7209(2) 0.8223(2) 0.0371(14) Uani 1 1 d . . .
H33 H 0.3448 0.6957 0.8330 0.044 Uiso 1 1 calc R . .
C34 C 0.4180(2) 0.7213(3) 0.8722(2) 0.0397(14) Uani 1 1 d . . .
H34 H 0.4306 0.6816 0.8799 0.048 Uiso 1 1 calc R . .
C35 C 0.6994(2) 0.8695(2) 0.9170(2) 0.0414(14) Uani 1 1 d . . .
H35 H 0.6730 0.9006 0.9058 0.050 Uiso 1 1 calc R . .
C36 C 0.6830(3) 0.8473(3) 0.9751(2) 0.0467(16) Uani 1 1 d . . .
H36A H 0.6843 0.8783 1.0043 0.056 Uiso 1 1 calc R . .
H36B H 0.6438 0.8330 0.9733 0.056 Uiso 1 1 calc R . .

loop_
_atom_site_aniso_label
_atom_site_aniso_U_11
_atom_site_aniso_U_22
_atom_site_aniso_U_33
_atom_site_aniso_U_23
_atom_site_aniso_U_13
_atom_site_aniso_U_12
Au1 0.0528(2) 0.0528(2) 0.2413(11) 0.000 0.000 0.000
Br1 0.0803(18) 0.0843(19) 0.800(13) -0.047(4) -0.039(4) -0.0381(14)
Br2 0.166(3) 0.0817(19) 0.892(17) -0.019(5) 0.047(8) -0.004(2)
O1 0.060(3) 0.034(2) 0.028(2) -0.0029(17) -0.0092(18) -0.0099(19)
O2 0.048(2) 0.051(2) 0.0229(19) 0.0003(17) 0.0035(17) -0.0082(19)
O3 0.060(3) 0.045(2) 0.026(2) -0.0062(17) 0.0024(18) -0.006(2)
O4 0.044(2) 0.050(2) 0.031(2) 0.0062(18) 0.0025(18) -0.0094(19)
O5 0.080(4) 0.098(5) 0.079(4) -0.009(3) -0.014(3) 0.003(3)
O6 0.046(3) 0.076(3) 0.033(2) -0.012(2) 0.0029(19) -0.014(2)
O7 0.063(3) 0.087(3) 0.025(2) -0.006(2) 0.010(2) 0.009(2)
O8 0.045(3) 0.098(4) 0.031(2) 0.013(2) 0.0051(19) -0.002(3)
O9 0.041(3) 0.112(4) 0.026(2) 0.011(2) -0.0012(18) 0.005(3)
O10 0.116(5) 0.153(6) 0.049(3) -0.022(4) 0.001(3) 0.051(5)
O11 0.036(2) 0.038(2) 0.037(2) 0.0008(17) -0.0009(17) 0.0006(16)
O12 0.042(2) 0.051(2) 0.0218(19) -0.0020(17) 0.0067(16) -0.0032(18)
O13 0.060(3) 0.045(3) 0.033(2) -0.0067(19) -0.006(2) 0.012(2)
O14 0.057(3) 0.041(2) 0.035(2) 0.0116(18) 0.0115(19) 0.005(2)
O15 0.042(2) 0.048(2) 0.031(2) 0.0083(18) -0.0029(17) 0.0041(18)
O16 0.050(3) 0.0340(19) 0.034(2) 0.0055(16) 0.0076(19) -0.0015(19)
O17 0.045(2) 0.045(2) 0.023(2) 0.0043(17) 0.0076(16) 0.0127(18)
O18 0.066(3) 0.075(3) 0.029(2) 0.024(2) 0.007(2) 0.021(3)
O19 0.041(2) 0.067(3) 0.035(2) -0.006(2) 0.0076(19) 0.007(2)
O20 0.077(3) 0.069(3) 0.046(3) 0.000(2) 0.034(2) -0.003(3)
O21 0.043(2) 0.038(2) 0.0266(19) -0.0006(17) 0.0001(16) 0.0059(17)
O22 0.034(2) 0.054(2) 0.029(2) 0.0047(18) 0.0011(17) 0.0063(18)
O23 0.042(2) 0.060(3) 0.028(2) -0.0056(19) 0.0010(17) 0.0000(19)
O24 0.047(2) 0.048(2) 0.027(2) 0.0044(18) 0.0163(18) 0.0006(19)
O25 0.045(3) 0.061(3) 0.032(2) 0.0065(19) 0.0007(19) 0.0072(19)
O26 0.036(2) 0.039(2) 0.030(2) 0.0066(16) 0.0018(16) 0.0108(17)
O27 0.047(2) 0.057(3) 0.026(2) -0.0048(19) 0.0053(18) 0.012(2)
O28 0.042(2) 0.040(2) 0.034(2) -0.0032(18) 0.0002(18) -0.0038(17)
O29 0.050(3) 0.057(3) 0.026(2) -0.0020(19) 0.0053(18) -0.006(2)
O30 0.061(3) 0.058(3) 0.040(2) 0.017(2) 0.004(2) -0.009(2)
O31 0.053(3) 0.055(3) 0.031(2) -0.0128(18) -0.0056(19) 0.004(2)
C1 0.048(4) 0.057(4) 0.027(3) -0.003(3) -0.004(3) 0.005(3)
C2 0.050(4) 0.048(3) 0.029(3) -0.005(3) 0.013(3) 0.002(3)
C3 0.048(3) 0.041(3) 0.024(3) -0.005(2) -0.003(2) -0.001(3)
C4 0.048(4) 0.048(4) 0.031(3) -0.003(3) -0.012(3) -0.018(3)
C5 0.061(5) 0.052(4) 0.038(4) -0.014(3) 0.003(3) -0.007(3)
C6 0.060(4) 0.059(4) 0.035(4) 0.013(3) 0.001(3) -0.012(3)
C7 0.055(4) 0.069(5) 0.028(3) -0.009(3) 0.006(3) -0.006(4)
C8 0.060(5) 0.089(5) 0.026(3) 0.010(3) 0.006(3) 0.005(4)
C9 0.039(4) 0.104(6) 0.028(3) 0.007(3) -0.001(3) 0.001(4)
C10 0.060(5) 0.080(5) 0.033(4) -0.013(3) 0.022(3) 0.012(4)
C11 0.054(4) 0.077(5) 0.018(3) -0.005(3) 0.001(3) -0.002(4)
C12 0.070(5) 0.107(6) 0.036(4) 0.007(4) -0.008(3) 0.029(5)
C13 0.042(3) 0.034(3) 0.028(3) 0.000(2) 0.001(2) 0.000(2)
C14 0.052(4) 0.049(4) 0.031(3) 0.001(3) -0.004(3) 0.002(3)
C15 0.045(3) 0.039(3) 0.031(3) -0.006(3) 0.002(3) 0.006(3)
C16 0.046(4) 0.048(4) 0.024(3) 0.004(3) 0.008(3) 0.001(3)
C17 0.043(3) 0.031(3) 0.033(3) 0.000(2) 0.011(3) 0.003(2)
C18 0.043(3) 0.044(3) 0.023(3) 0.000(2) 0.004(2) -0.006(3)
C19 0.039(3) 0.045(3) 0.031(3) 0.002(3) 0.016(3) -0.007(3)
C20 0.054(4) 0.048(4) 0.023(3) 0.009(3) 0.007(3) 0.006(3)
C21 0.038(3) 0.058(4) 0.027(3) 0.012(3) 0.006(3) -0.004(3)
C22 0.045(3) 0.043(4) 0.032(3) 0.004(3) -0.007(3) 0.020(3)
C23 0.039(3) 0.047(3) 0.026(3) 0.003(3) 0.002(2) 0.015(3)
C24 0.051(4) 0.053(4) 0.031(3) 0.006(3) -0.002(3) 0.002(3)
C25 0.032(3) 0.055(4) 0.028(3) -0.004(3) 0.002(2) 0.005(3)
C26 0.036(3) 0.060(4) 0.019(3) -0.008(3) 0.002(2) -0.004(3)
C27 0.046(4) 0.041(3) 0.038(3) 0.009(3) 0.017(3) 0.001(3)
C28 0.036(3) 0.041(3) 0.033(3) 0.000(3) 0.013(3) 0.006(3)
C29 0.037(3) 0.055(4) 0.026(3) -0.001(3) 0.002(2) 0.004(3)
C30 0.051(4) 0.056(4) 0.017(3) 0.008(3) 0.005(2) -0.007(3)
C31 0.039(3) 0.033(3) 0.039(3) 0.007(2) 0.004(3) 0.013(2)
C32 0.040(3) 0.041(3) 0.022(3) -0.002(2) 0.001(2) -0.006(2)
C33 0.041(3) 0.042(3) 0.028(3) -0.011(3) 0.000(3) 0.003(3)
C34 0.047(4) 0.043(4) 0.029(3) -0.006(3) 0.003(3) 0.003(3)
C35 0.054(4) 0.043(3) 0.027(3) -0.001(3) 0.006(3) 0.000(3)
C36 0.068(4) 0.052(4) 0.020(3) 0.002(3) 0.002(3) -0.001(3)

loop_
_atom_type_symbol
_atom_type_description
_atom_type_scat_dispersion_real
_atom_type_scat_dispersion_imag
_atom_type_scat_source
C C 0.0033 0.0016 'International Tables Vol C Tables 4.2.6.8 and 6.1.1.4'
H H 0.0000 0.0000 'International Tables Vol C Tables 4.2.6.8 and 6.1.1.4'
O O 0.0106 0.0060 'International Tables Vol C Tables 4.2.6.8 and 6.1.1.4'
Au Au -2.0133 8.8022 'International Tables Vol C Tables 4.2.6.8 and 6.1.1.4'
Br Br -0.2901 2.4595 'International Tables Vol C Tables 4.2.6.8 and 6.1.1.4'

loop_
_geom_angle_atom_site_label_1
_geom_angle_atom_site_label_2
_geom_angle_atom_site_label_3
_geom_angle
_geom_angle_site_symmetry_1
_geom_angle_site_symmetry_3
Br1 Au1 Br1 89.990(6) 2_655 4
Br1 Au1 Br1 89.990(6) 2_655 3_545
Br1 Au1 Br1 178.5(4) 4 3_545
Br1 Au1 Br1 178.5(4) 2_655 .
Br1 Au1 Br1 89.992(6) 4 .
Br1 Au1 Br1 89.987(6) 3_545 .
Br1 Au1 Br2 133.27(13) 2_655 .
Br1 Au1 Br2 136.02(13) 4 .
Br1 Au1 Br2 43.77(12) 3_545 .
Br1 Au1 Br2 46.53(13) . .
Br1 Au1 Br2 46.53(13) 2_655 2_655
Br1 Au1 Br2 43.77(12) 4 2_655
Br1 Au1 Br2 136.02(13) 3_545 2_655
Br1 Au1 Br2 133.28(13) . 2_655
Br2 Au1 Br2 169.4(4) . 2_655
Br1 Au1 Br2 43.77(12) 2_655 3_545
Br1 Au1 Br2 133.28(13) 4 3_545
Br1 Au1 Br2 46.53(13) 3_545 3_545
Br1 Au1 Br2 136.02(13) . 3_545
Br2 Au1 Br2 89.51(4) . 3_545
Br2 Au1 Br2 89.51(4) 2_655 3_545
Br1 Au1 Br2 136.02(13) 2_655 4
Br1 Au1 Br2 46.53(13) 4 4
Br1 Au1 Br2 133.28(13) 3_545 4
Br1 Au1 Br2 43.78(12) . 4
Br2 Au1 Br2 89.51(4) . 4
Br2 Au1 Br2 89.51(4) 2_655 4
Br2 Au1 Br2 169.4(4) 3_545 4
Br2 Br1 Br2 134.6(3) 4 .
Br2 Br1 Au1 68.99(14) 4 .
Br2 Br1 Au1 67.56(13) . .
Br1 Br2 Br1 132.4(3) 3_545 .
Br1 Br2 Au1 67.23(15) 3_545 .
Br1 Br2 Au1 65.91(14) . .
C1 O1 C10 117.6(5) . 4_465
C1 O2 C5 113.1(4) . .
C2 O3 H3 109.5 . .
C3 O4 H4 109.5 . .
C6 O5 H5 109.5 . .
C7 O6 C4 117.0(5) . .
C7 O7 C11 113.9(4) . .
C8 O8 H8 109.5 . .
C9 O9 H9 109.5 . .
C12 O10 H10 109.5 . .
C22 O11 C13 115.1(4) 3_655 .
C16 O12 C17 114.9(4) . .
C14 O13 H13 109.5 . .
C15 O14 H14 109.5 . .
C18 O15 H15 109.5 . .
C16 O16 C19 115.6(4) . .
C23 O17 C22 115.2(4) . .
C20 O18 H18 109.5 . .
C21 O19 H19 109.5 . .
C24 O20 H20 109.5 . .
C34 O21 C25 118.1(4) . .
C28 O22 C29 113.2(4) . .
C26 O23 H23A 109.5 . .
C27 O24 H24 109.5 . .
C30 O25 H25 109.5 . .
C28 O26 C31 116.5(4) . .
C34 O27 C35 113.4(4) . 4_465
C32 O28 H28 109.5 . .
C33 O29 H29 109.5 . .
C36 O30 H30 109.5 . .
O1 C1 O2 111.0(5) . .
O1 C1 C2 106.8(5) . .
O2 C1 C2 110.0(5) . .
O1 C1 H1 109.7 . .
O2 C1 H1 109.7 . .
C2 C1 H1 109.7 . .
O3 C2 C3 111.4(5) . .
O3 C2 C1 108.9(4) . .
C3 C2 C1 111.8(5) . .
O3 C2 H2 108.2 . .
C3 C2 H2 108.2 . .
C1 C2 H2 108.2 . .
O4 C3 C2 108.6(4) . .
O4 C3 C4 110.7(5) . .
C2 C3 C4 109.8(4) . .
O4 C3 H3A 109.2 . .
C2 C3 H3A 109.2 . .
C4 C3 H3A 109.2 . .
O6 C4 C3 106.9(4) . .
O6 C4 C5 111.2(5) . .
C3 C4 C5 109.3(5) . .
O6 C4 H4A 109.8 . .
C3 C4 H4A 109.8 . .
C5 C4 H4A 109.8 . .
O2 C5 C6 106.1(5) . .
O2 C5 C4 108.8(5) . .
C6 C5 C4 111.8(5) . .
O2 C5 H5A 110.0 . .
C6 C5 H5A 110.0 . .
C4 C5 H5A 110.0 . .
O5 C6 C5 112.0(5) . .
O5 C6 H6A 109.2 . .
C5 C6 H6A 109.2 . .
O5 C6 H6B 109.2 . .
C5 C6 H6B 109.2 . .
H6A C6 H6B 107.9 . .
O6 C7 O7 110.9(5) . .
O6 C7 C8 108.8(5) . .
O7 C7 C8 109.7(5) . .
O6 C7 H7 109.1 . .
O7 C7 H7 109.1 . .
C8 C7 H7 109.1 . .
O8 C8 C7 109.0(5) . .
O8 C8 C9 107.5(5) . .
C7 C8 C9 111.9(6) . .
O8 C8 H8A 109.5 . .
C7 C8 H8A 109.5 . .
C9 C8 H8A 109.5 . .
O9 C9 C8 107.0(6) . .
O9 C9 C10 111.4(5) . .
C8 C9 C10 107.0(5) . .
O9 C9 H9A 110.5 . .
C8 C9 H9A 110.5 . .
C10 C9 H9A 110.5 . .
O1 C10 C11 114.0(6) 3_655 .
O1 C10 C9 107.1(5) 3_655 .
C11 C10 C9 110.5(5) . .
O1 C10 H10A 108.3 3_655 .
C11 C10 H10A 108.3 . .
C9 C10 H10A 108.3 . .
O7 C11 C10 111.4(6) . .
O7 C11 C12 107.0(5) . .
C10 C11 C12 113.0(5) . .
O7 C11 H11 108.4 . .
C10 C11 H11 108.4 . .
C12 C11 H11 108.4 . .
O10 C12 C11 110.8(6) . .
O10 C12 H12A 109.5 . .
C11 C12 H12A 109.5 . .
O10 C12 H12B 109.5 . .
C11 C12 H12B 109.5 . .
H12A C12 H12B 108.1 . .
C14 C13 O11 107.4(4) . .
C14 C13 C17 111.1(5) . .
O11 C13 C17 107.9(4) . .
C14 C13 H13A 110.1 . .
O11 C13 H13A 110.1 . .
C17 C13 H13A 110.1 . .
O13 C14 C13 112.4(5) . .
O13 C14 C15 109.0(5) . .
C13 C14 C15 108.9(5) . .
O13 C14 H14A 108.8 . .
C13 C14 H14A 108.8 . .
C15 C14 H14A 108.8 . .
O14 C15 C14 112.0(4) . .
O14 C15 C16 108.3(5) . .
C14 C15 C16 110.2(5) . .
O14 C15 H15A 108.8 . .
C14 C15 H15A 108.8 . .
C16 C15 H15A 108.8 . .
O16 C16 O12 109.5(4) . .
O16 C16 C15 107.4(4) . .
O12 C16 C15 110.2(5) . .
O16 C16 H16 109.9 . .
O12 C16 H16 109.9 . .
C15 C16 H16 109.9 . .
O12 C17 C18 103.5(4) . .
O12 C17 C13 105.1(4) . .
C18 C17 C13 115.5(5) . .
O12 C17 H17 110.8 . .
C18 C17 H17 110.8 . .
C13 C17 H17 110.8 . .
O15 C18 C17 112.8(4) . .
O15 C18 H18A 109.0 . .
C17 C18 H18A 109.0 . .
O15 C18 H18B 109.0 . .
C17 C18 H18B 109.0 . .
H18A C18 H18B 107.8 . .
O16 C19 C20 104.0(4) . .
O16 C19 C23 109.1(4) . .
C20 C19 C23 111.7(5) . .
O16 C19 H19A 110.6 . .
C20 C19 H19A 110.6 . .
C23 C19 H19A 110.6 . .
O18 C20 C19 111.7(5) . .
O18 C20 C21 108.2(5) . .
C19 C20 C21 106.4(5) . .
O18 C20 H20A 110.2 . .
C19 C20 H20A 110.2 . .
C21 C20 H20A 110.2 . .
O19 C21 C22 108.8(5) . .
O19 C21 C20 110.4(5) . .
C22 C21 C20 111.6(5) . .
O19 C21 H21 108.7 . .
C22 C21 H21 108.7 . .
C20 C21 H21 108.7 . .
O11 C22 O17 108.6(4) 4_465 .
O11 C22 C21 110.4(5) 4_465 .
O17 C22 C21 109.3(4) . .
O11 C22 H22 109.5 4_465 .
O17 C22 H22 109.5 . .
C21 C22 H22 109.5 . .
O17 C23 C24 106.7(5) . .
O17 C23 C19 107.5(5) . .
C24 C23 C19 116.0(5) . .
O17 C23 H23 108.8 . .
C24 C23 H23 108.8 . .
C19 C23 H23 108.8 . .
O20 C24 C23 111.8(5) . .
O20 C24 H24A 109.3 . .
C23 C24 H24A 109.3 . .
O20 C24 H24B 109.3 . .
C23 C24 H24B 109.3 . .
H24A C24 H24B 107.9 . .
O21 C25 C29 110.0(5) . .
O21 C25 C26 107.0(4) . .
C29 C25 C26 109.2(5) . .
O21 C25 H25A 110.2 . .
C29 C25 H25A 110.2 . .
C26 C25 H25A 110.2 . .
O23 C26 C27 113.2(5) . .
O23 C26 C25 107.7(5) . .
C27 C26 C25 108.5(4) . .
O23 C26 H26 109.1 . .
C27 C26 H26 109.1 . .
C25 C26 H26 109.1 . .
O24 C27 C26 111.9(5) . .
O24 C27 C28 110.2(5) . .
C26 C27 C28 110.5(5) . .
O24 C27 H27 108.0 . .
C26 C27 H27 108.0 . .
C28 C27 H27 108.0 . .
O22 C28 O26 112.4(4) . .
O22 C28 C27 110.0(5) . .
O26 C28 C27 108.0(4) . .
O22 C28 H28A 108.8 . .
O26 C28 H28A 108.8 . .
C27 C28 H28A 108.8 . .
O22 C29 C25 107.6(4) . .
O22 C29 C30 105.0(4) . .
C25 C29 C30 113.8(5) . .
O22 C29 H29A 110.1 . .
C25 C29 H29A 110.1 . .
C30 C29 H29A 110.1 . .
O25 C30 C29 112.0(5) . .
O25 C30 H30A 109.2 . .
C29 C30 H30A 109.2 . .
O25 C30 H30B 109.2 . .
C29 C30 H30B 109.2 . .
H30A C30 H30B 107.9 . .
O26 C31 C32 107.7(4) . .
O26 C31 C35 108.6(4) . .
C32 C31 C35 111.9(5) . .
O26 C31 H31 109.5 . .
C32 C31 H31 109.5 . .
C35 C31 H31 109.5 . .
O28 C32 C33 112.4(4) . 3_655
O28 C32 C31 107.3(4) . .
C33 C32 C31 105.0(4) 3_655 .
O28 C32 H32 110.7 . .
C33 C32 H32 110.7 3_655 .
C31 C32 H32 110.7 . .
O29 C33 C34 109.0(5) . .
O29 C33 C32 110.9(4) . 4_465
C34 C33 C32 111.7(5) . 4_465
O29 C33 H33 108.4 . .
C34 C33 H33 108.4 . .
C32 C33 H33 108.4 4_465 .
O21 C34 O27 110.2(4) . .
O21 C34 C33 109.3(5) . .
O27 C34 C33 111.3(5) . .
O21 C34 H34 108.7 . .
O27 C34 H34 108.7 . .
C33 C34 H34 108.7 . .
C36 C35 O27 105.9(5) . 3_655
C36 C35 C31 116.8(5) . .
O27 C35 C31 106.5(4) 3_655 .
C36 C35 H35 109.1 . .
O27 C35 H35 109.1 3_655 .
C31 C35 H35 109.1 . .
O30 C36 C35 111.4(5) . .
O30 C36 H36A 109.3 . .
C35 C36 H36A 109.3 . .
O30 C36 H36B 109.3 . .
C35 C36 H36B 109.3 . .
H36A C36 H36B 108.0 . .

loop_
_geom_bond_atom_site_label_1
_geom_bond_atom_site_label_2
_geom_bond_distance
_geom_bond_site_symmetry_2
Au1 Br1 2.345(2) 2_655
Au1 Br1 2.345(2) 4
Au1 Br1 2.345(2) 3_545
Au1 Br1 2.345(2) .
Au1 Br2 2.374(3) .
Au1 Br2 2.375(3) 2_655
Au1 Br2 2.375(3) 3_545
Au1 Br2 2.375(3) 4
Br1 Br2 1.760(5) 4
Br1 Br2 1.864(5) .
Br2 Br1 1.760(5) 3_545
O1 C1 1.388(7) .
O1 C10 1.397(8) 4_465
O2 C1 1.433(7) .
O2 C5 1.448(7) .
O3 C2 1.459(6) .
O3 H3 0.8400 .
O4 C3 1.459(7) .
O4 H4 0.8400 .
O5 C6 1.410(8) .
O5 H5 0.8400 .
O6 C7 1.414(8) .
O6 C4 1.433(7) .
O7 C7 1.433(7) .
O7 C11 1.446(8) .
O8 C8 1.461(7) .
O8 H8 0.8400 .
O9 C9 1.446(8) .
O9 H9 0.8400 .
O10 C12 1.377(10) .
O10 H10 0.8400 .
O11 C22 1.389(7) 3_655
O11 C13 1.493(7) .
O12 C16 1.418(6) .
O12 C17 1.484(7) .
O13 C14 1.445(7) .
O13 H13 0.8400 .
O14 C15 1.440(7) .
O14 H14 0.8400 .
O15 C18 1.436(6) .
O15 H15 0.8400 .
O16 C16 1.411(7) .
O16 C19 1.488(7) .
O17 C23 1.414(7) .
O17 C22 1.461(7) .
O18 C20 1.416(7) .
O18 H18 0.8400 .
O19 C21 1.423(7) .
O19 H19 0.8400 .
O20 C24 1.398(7) .
O20 H20 0.8400 .
O21 C34 1.404(7) .
O21 C25 1.434(6) .
O22 C28 1.384(6) .
O22 C29 1.446(7) .
O23 C26 1.419(6) .
O23 H23A 0.8400 .
O24 C27 1.449(6) .
O24 H24 0.8400 .
O25 C30 1.430(7) .
O25 H25 0.8400 .
O26 C28 1.409(7) .
O26 C31 1.445(7) .
O27 C34 1.427(7) .
O27 C35 1.475(7) 4_465
O28 C32 1.393(6) .
O28 H28 0.8400 .
O29 C33 1.459(6) .
O29 H29 0.8400 .
O30 C36 1.390(7) .
O30 H30 0.8400 .
C1 C2 1.534(8) .
C1 H1 1.0000 .
C2 C3 1.484(8) .
C2 H2 1.0000 .
C3 C4 1.503(8) .
C3 H3A 1.0000 .
C4 C5 1.512(8) .
C4 H4A 1.0000 .
C5 C6 1.508(9) .
C5 H5A 1.0000 .
C6 H6A 0.9900 .
C6 H6B 0.9900 .
C7 C8 1.498(9) .
C7 H7 1.0000 .
C8 C9 1.540(9) .
C8 H8A 1.0000 .
C9 C10 1.552(8) .
C9 H9A 1.0000 .
C10 O1 1.397(8) 3_655
C10 C11 1.482(9) .
C10 H10A 1.0000 .
C11 C12 1.525(9) .
C11 H11 1.0000 .
C12 H12A 0.9900 .
C12 H12B 0.9900 .
C13 C14 1.476(8) .
C13 C17 1.530(8) .
C13 H13A 1.0000 .
C14 C15 1.505(8) .
C14 H14A 1.0000 .
C15 C16 1.539(8) .
C15 H15A 1.0000 .
C16 H16 1.0000 .
C17 C18 1.518(7) .
C17 H17 1.0000 .
C18 H18A 0.9900 .
C18 H18B 0.9900 .
C19 C20 1.490(7) .
C19 C23 1.510(8) .
C19 H19A 1.0000 .
C20 C21 1.554(8) .
C20 H20A 1.0000 .
C21 C22 1.502(8) .
C21 H21 1.0000 .
C22 O11 1.389(7) 4_465
C22 H22 1.0000 .
C23 C24 1.479(8) .
C23 H23 1.0000 .
C24 H24A 0.9900 .
C24 H24B 0.9900 .
C25 C29 1.511(8) .
C25 C26 1.526(7) .
C25 H25A 1.0000 .
C26 C27 1.490(8) .
C26 H26 1.0000 .
C27 C28 1.539(9) .
C27 H27 1.0000 .
C28 H28A 1.0000 .
C29 C30 1.527(7) .
C29 H29A 1.0000 .
C30 H30A 0.9900 .
C30 H30B 0.9900 .
C31 C32 1.515(7) .
C31 C35 1.522(8) .
C31 H31 1.0000 .
C32 C33 1.499(8) 3_655
C32 H32 1.0000 .
C33 C34 1.493(8) .
C33 C32 1.499(8) 4_465
C33 H33 1.0000 .
C34 H34 1.0000 .
C35 C36 1.475(8) .
C35 O27 1.475(7) 3_655
C35 H35 1.0000 .
C36 H36A 0.9900 .
C36 H36B 0.9900 .

loop_
_geom_torsion_atom_site_label_1
_geom_torsion_atom_site_label_2
_geom_torsion_atom_site_label_3
_geom_torsion_atom_site_label_4
_geom_torsion
_geom_torsion_site_symmetry_1
_geom_torsion_site_symmetry_2
_geom_torsion_site_symmetry_3
_geom_torsion_site_symmetry_4
Br1 Au1 Br1 Br2 -83.2(4) 2_655 . . 4
Br1 Au1 Br1 Br2 6.1(5) 4 . . 4
Br1 Au1 Br1 Br2 -172.3(3) 3_545 . . 4
Br2 Au1 Br1 Br2 -166.5(8) . . . 4
Br2 Au1 Br1 Br2 -1.1(4) 2_655 . . 4
Br2 Au1 Br1 Br2 -164.6(7) 3_545 . . 4
Br1 Au1 Br1 Br2 83.3(4) 2_655 . . .
Br1 Au1 Br1 Br2 172.6(3) 4 . . .
Br1 Au1 Br1 Br2 -5.8(5) 3_545 . . .
Br2 Au1 Br1 Br2 165.3(6) 2_655 . . .
Br2 Au1 Br1 Br2 1.9(4) 3_545 . . .
Br2 Au1 Br1 Br2 166.5(8) 4 . . .
Br2 Br1 Br2 Br1 28.4(18) 4 . . 3_545
Au1 Br1 Br2 Br1 10.6(9) . . . 3_545
Br2 Br1 Br2 Au1 17.8(10) 4 . . .
Br1 Au1 Br2 Br1 10.6(4) 2_655 . . 3_545
Br1 Au1 Br2 Br1 177.8(5) 4 . . 3_545
Br1 Au1 Br2 Br1 -171.5(7) . . . 3_545
Br2 Au1 Br2 Br1 94.5(4) 2_655 . . 3_545
Br2 Au1 Br2 Br1 9.8(6) 3_545 . . 3_545
Br2 Au1 Br2 Br1 179.2(3) 4 . . 3_545
Br1 Au1 Br2 Br1 -177.9(5) 2_655 . . .
Br1 Au1 Br2 Br1 -10.7(4) 4 . . .
Br1 Au1 Br2 Br1 171.5(7) 3_545 . . .
Br2 Au1 Br2 Br1 -94.0(3) 2_655 . . .
Br2 Au1 Br2 Br1 -178.7(3) 3_545 . . .
Br2 Au1 Br2 Br1 -9.3(5) 4 . . .
C10 O1 C1 O2 109.1(6) 4_465 . . .
C10 O1 C1 C2 -131.0(5) 4_465 . . .
C5 O2 C1 O1 60.8(6) . . . .
C5 O2 C1 C2 -57.1(6) . . . .
O1 C1 C2 O3 55.9(6) . . . .
O2 C1 C2 O3 176.4(4) . . . .
O1 C1 C2 C3 -67.6(6) . . . .
O2 C1 C2 C3 52.9(6) . . . .
O3 C2 C3 O4 62.8(6) . . . .
C1 C2 C3 O4 -175.2(4) . . . .
O3 C2 C3 C4 -176.1(5) . . . .
C1 C2 C3 C4 -54.0(6) . . . .
C7 O6 C4 C3 127.3(5) . . . .
C7 O6 C4 C5 -113.6(6) . . . .
O4 C3 C4 O6 -61.9(6) . . . .
C2 C3 C4 O6 178.2(5) . . . .
O4 C3 C4 C5 177.7(4) . . . .
C2 C3 C4 C5 57.8(6) . . . .
C1 O2 C5 C6 -177.8(5) . . . .
C1 O2 C5 C4 61.8(6) . . . .
O6 C4 C5 O2 -178.3(4) . . . .
C3 C4 C5 O2 -60.6(6) . . . .
O6 C4 C5 C6 64.8(6) . . . .
C3 C4 C5 C6 -177.4(5) . . . .
O2 C5 C6 O5 -68.5(7) . . . .
C4 C5 C6 O5 50.0(7) . . . .
C4 O6 C7 O7 108.5(5) . . . .
C4 O6 C7 C8 -130.7(5) . . . .
C11 O7 C7 O6 62.5(7) . . . .
C11 O7 C7 C8 -57.7(7) . . . .
O6 C7 C8 O8 54.4(7) . . . .
O7 C7 C8 O8 175.8(5) . . . .
O6 C7 C8 C9 -64.4(7) . . . .
O7 C7 C8 C9 57.1(8) . . . .
O8 C8 C9 O9 65.3(7) . . . .
C7 C8 C9 O9 -175.1(5) . . . .
O8 C8 C9 C10 -175.3(5) . . . .
C7 C8 C9 C10 -55.7(7) . . . .
O9 C9 C10 O1 -63.8(8) . . . 3_655
C8 C9 C10 O1 179.7(5) . . . 3_655
O9 C9 C10 C11 171.5(6) . . . .
C8 C9 C10 C11 54.9(8) . . . .
C7 O7 C11 C10 58.7(7) . . . .
C7 O7 C11 C12 -177.3(5) . . . .
O1 C10 C11 O7 -177.4(4) 3_655 . . .
C9 C10 C11 O7 -56.7(8) . . . .
O1 C10 C11 C12 62.0(8) 3_655 . . .
C9 C10 C11 C12 -177.3(7) . . . .
O7 C11 C12 O10 -72.3(8) . . . .
C10 C11 C12 O10 50.7(9) . . . .
C22 O11 C13 C14 127.9(5) 3_655 . . .
C22 O11 C13 C17 -112.3(5) 3_655 . . .
O11 C13 C14 O13 -59.6(6) . . . .
C17 C13 C14 O13 -177.4(4) . . . .
O11 C13 C14 C15 179.5(4) . . . .
C17 C13 C14 C15 61.7(6) . . . .
O13 C14 C15 O14 60.4(6) . . . .
C13 C14 C15 O14 -176.5(5) . . . .
O13 C14 C15 C16 -178.9(4) . . . .
C13 C14 C15 C16 -55.9(6) . . . .
C19 O16 C16 O12 107.6(5) . . . .
C19 O16 C16 C15 -132.7(5) . . . .
C17 O12 C16 O16 59.9(6) . . . .
C17 O12 C16 C15 -58.0(6) . . . .
O14 C15 C16 O16 57.2(6) . . . .
C14 C15 C16 O16 -65.6(6) . . . .
O14 C15 C16 O12 176.5(4) . . . .
C14 C15 C16 O12 53.6(6) . . . .
C16 O12 C17 C18 -178.2(4) . . . .
C16 O12 C17 C13 60.3(5) . . . .
C14 C13 C17 O12 -61.0(5) . . . .
O11 C13 C17 O12 -178.4(4) . . . .
C14 C13 C17 C18 -174.4(5) . . . .
O11 C13 C17 C18 68.2(6) . . . .
O12 C17 C18 O15 -59.1(5) . . . .
C13 C17 C18 O15 55.2(6) . . . .
C16 O16 C19 C20 129.6(5) . . . .
C16 O16 C19 C23 -111.2(5) . . . .
O16 C19 C20 O18 -65.3(6) . . . .
C23 C19 C20 O18 177.2(5) . . . .
O16 C19 C20 C21 176.9(4) . . . .
C23 C19 C20 C21 59.4(6) . . . .
O18 C20 C21 O19 63.2(6) . . . .
C19 C20 C21 O19 -176.6(5) . . . .
O18 C20 C21 C22 -175.7(5) . . . .
C19 C20 C21 C22 -55.6(6) . . . .
C23 O17 C22 O11 63.1(5) . . . 4_465
C23 O17 C22 C21 -57.4(6) . . . .
O19 C21 C22 O11 56.0(6) . . . 4_465
C20 C21 C22 O11 -66.0(6) . . . 4_465
O19 C21 C22 O17 175.4(4) . . . .
C20 C21 C22 O17 53.4(6) . . . .
C22 O17 C23 C24 -174.8(4) . . . .
C22 O17 C23 C19 60.0(6) . . . .
O16 C19 C23 O17 -176.2(4) . . . .
C20 C19 C23 O17 -61.8(6) . . . .
O16 C19 C23 C24 64.4(7) . . . .
C20 C19 C23 C24 178.8(5) . . . .
O17 C23 C24 O20 -60.3(6) . . . .
C19 C23 C24 O20 59.5(7) . . . .
C34 O21 C25 C29 -112.6(5) . . . .
C34 O21 C25 C26 128.9(5) . . . .
O21 C25 C26 O23 -59.8(6) . . . .
C29 C25 C26 O23 -178.8(5) . . . .
O21 C25 C26 C27 177.2(5) . . . .
C29 C25 C26 C27 58.2(6) . . . .
O23 C26 C27 O24 62.6(6) . . . .
C25 C26 C27 O24 -177.8(5) . . . .
O23 C26 C27 C28 -174.2(4) . . . .
C25 C26 C27 C28 -54.6(6) . . . .
C29 O22 C28 O26 59.6(6) . . . .
C29 O22 C28 C27 -60.8(6) . . . .
C31 O26 C28 O22 109.3(5) . . . .
C31 O26 C28 C27 -129.1(5) . . . .
O24 C27 C28 O22 -179.9(4) . . . .
C26 C27 C28 O22 55.9(6) . . . .
O24 C27 C28 O26 57.1(6) . . . .
C26 C27 C28 O26 -67.1(6) . . . .
C28 O22 C29 C25 63.9(6) . . . .
C28 O22 C29 C30 -174.5(5) . . . .
O21 C25 C29 O22 -177.7(4) . . . .
C26 C25 C29 O22 -60.7(6) . . . .
O21 C25 C29 C30 66.3(6) . . . .
C26 C25 C29 C30 -176.6(5) . . . .
O22 C29 C30 O25 -59.9(6) . . . .
C25 C29 C30 O25 57.5(7) . . . .
C28 O26 C31 C32 130.6(4) . . . .
C28 O26 C31 C35 -108.0(5) . . . .
O26 C31 C32 O28 -59.5(5) . . . .
C35 C31 C32 O28 -178.7(4) . . . .
O26 C31 C32 C33 -179.2(4) . . . 3_655
C35 C31 C32 C33 61.5(6) . . . 3_655
C25 O21 C34 O27 103.4(5) . . . .
C25 O21 C34 C33 -133.9(5) . . . .
C35 O27 C34 O21 64.5(6) 4_465 . . .
C35 O27 C34 C33 -56.9(6) 4_465 . . .
O29 C33 C34 O21 58.6(6) . . . .
C32 C33 C34 O21 -64.2(6) 4_465 . . .
O29 C33 C34 O27 -179.4(4) . . . .
C32 C33 C34 O27 57.8(6) 4_465 . . .
O26 C31 C35 C36 62.6(6) . . . .
C32 C31 C35 C36 -178.6(5) . . . .
O26 C31 C35 O27 -179.4(4) . . . 3_655
C32 C31 C35 O27 -60.6(6) . . . 3_655
O27 C35 C36 O30 -62.2(6) 3_655 . . .
C31 C35 C36 O30 56.1(7) . . . .

loop_
_platon_squeeze_void_nr
_platon_squeeze_void_average_x
_platon_squeeze_void_average_y
_platon_squeeze_void_average_z
_platon_squeeze_void_volume
_platon_squeeze_void_count_electrons
_platon_squeeze_void_content
1 0.000 0.000 -0.009 1152 527 ' '
2 0.500 0.500 -0.012 1152 526 ' '
3 0.000 0.500 0.426 1206 422 ' '
4 0.500 0.000 0.574 1206 420 ' '
